data_1511194
loop_
_publ_author_name
'Jung, W.'
'Petry, K.'

_publ_section_title
;
 Darstellung und Kristallstrukturen der Zink-Iridiumboride Zn Ir4 B3, Zn6
 Ir11 B6-x, Zn Ir2 B2 und Zn2 Ir2 B
;
_journal_name_full 'Journal of Alloys Compd.'
_journal_page_first 363
_journal_page_last 376
_journal_paper_doi 10.1016/0925-8388(92)90758-2
_journal_volume 183
_journal_year 1992
_chemical_formula_sum 'B Ir2 Zn2'
_chemical_name_systematic 'Zn2 Ir2 B'
_space_group_IT_number 63
_symmetry_space_group_name_Hall '-C 2c 2'
_symmetry_space_group_name_H-M 'C m c m'
_cell_angle_alpha 90
_cell_angle_beta 90
_cell_angle_gamma 90
_cell_formula_units_Z 12
_cell_length_a 2.8085
_cell_length_b 26.571
_cell_length_c 10.239
_cell_volume 764.082
_citation_journal_id_ASTM JALCEU
_cod_data_source_file boron0-1_300.cif
_cod_data_source_block B1Ir2Zn2
_cod_original_cell_volume 764.0818
_cod_original_formula_sum 'B1 Ir2 Zn2'
_cod_database_code 1511194

loop_
_symmetry_equiv_pos_as_xyz
x,y,z
-x,-y,z+1/2
x,-y,-z
-x,y,-z+1/2
-x,-y,-z
x,y,-z-1/2
-x,y,z
x,-y,z-1/2
x+1/2,y+1/2,z
-x+1/2,-y+1/2,z+1/2
x+1/2,-y+1/2,-z
-x+1/2,y+1/2,-z+1/2
-x+1/2,-y+1/2,-z
x+1/2,y+1/2,-z-1/2
-x+1/2,y+1/2,z
x+1/2,-y+1/2,z-1/2

loop_
_atom_site_label
_atom_site_type_symbol
_atom_site_fract_x
_atom_site_fract_y
_atom_site_fract_z
_atom_site_occupancy
_atom_site_U_iso_or_equiv
B2 B 0 0.138 0.105 1 0.0
Ir3 Ir 0 0.48084 0.25 1 0.0
Zn3 Zn 0 0.2391 0.1107 1 0.0
Ir4 Ir 0 0.3312 0.0309 1 0.0
Ir1 Ir 0 0.57483 0.1094 1 0.0
Zn2 Zn 0 0.8192 0.25 1 0.0
B1 B 0 0.041 0.25 1 0.0
Ir2 Ir 0 0.67129 0.25 1 0.0
Zn4 Zn 0 0.0887 0.6194 1 0.0
Zn1 Zn 0 0 0 1 0.0
